data_1569870
loop_
_publ_author_name
'Dayaratne, W Lakna N'
'Torres-Cadena, Ra&#xfa;l'
'Schmitt, Bennett P.'
'Westrick, Emma M.'
'Jaffe, Adam'

_publ_section_title
;
 Hybrid bronzes: mixed-valence organic-inorganic metal oxides as a tunable
 material platform.
;
_journal_issue 39
_journal_name_full 'Chemical science'
_journal_page_first 10756
_journal_page_last 10767
_journal_paper_doi 10.1039/d3sc03828a
_journal_volume 14
_journal_year 2023
_chemical_formula_moiety 'C5 H4 Mo N2 O3'
_chemical_formula_sum 'C5 H4 Mo N2 O3'
_chemical_formula_weight 236.04
_space_group_crystal_system orthorhombic
_space_group_IT_number 61
_space_group_name_Hall '-P 2ac 2ab'
_space_group_name_H-M_alt 'P b c a'
_atom_sites_solution_hydrogens geom
_atom_sites_solution_primary dual
_atom_sites_solution_secondary difmap
_audit_creation_date 2023-07-14
_audit_creation_method
;FinalCif V123 by Daniel Kratzert, Freiburg 2023, 
https://dkratzert.de/finalcif.html
;
_audit_update_record
;
2023-07-18 deposited with the CCDC.	2023-09-13 downloaded from the CCDC.
;
_cell_angle_alpha 90
_cell_angle_beta 90
_cell_angle_gamma 90
_cell_formula_units_Z 8
_cell_length_a 7.522(3)
_cell_length_b 7.375(3)
_cell_length_c 25.795(11)
_cell_measurement_reflns_used 3004
_cell_measurement_temperature 120.01
_cell_measurement_theta_max 26.360
_cell_measurement_theta_min 3.159
_cell_volume 1431.0(10)
_computing_cell_refinement 'Bruker SAINT (Bruker, 2021)'
_computing_data_collection 'Bruker APEX-4 (Bruker, 2021)'
_computing_data_reduction 'Bruker SAINT (Bruker, 2021)'
_computing_molecular_graphics 'Mercury (Macrae et al., 2020)'
_computing_publication_material 'FinalCIF (Kratzert, 2023)/CIFTAB (Sheldrick, 2008)'
_computing_structure_refinement 'SHELXL-2019/2 (Sheldrick, 2015b)'
_computing_structure_solution 'SHELXT-2018/2 (Sheldrick, 2015a)'
_diffrn_ambient_temperature 120.01
_diffrn_detector 'CCD Area Detector'
_diffrn_detector_area_resol_mean 8.33
_diffrn_detector_type 'Bruker APEX-II'
_diffrn_measured_fraction_theta_full 0.999
_diffrn_measured_fraction_theta_max 0.999
_diffrn_measurement_device 'three-circle diffractometer'
_diffrn_measurement_device_type 'Bruker D8'
_diffrn_measurement_method 'combination of \w and \f-scans'
_diffrn_radiation_monochromator 'Bruker TRIUMPH curved-graphite'
_diffrn_radiation_source 'fine-focus sealed tube'
_diffrn_radiation_type MoK\a
_diffrn_radiation_wavelength 0.71073
_diffrn_reflns_av_R_equivalents 0.0762
_diffrn_reflns_av_unetI/netI 0.0308
_diffrn_reflns_Laue_measured_fraction_full 0.999
_diffrn_reflns_Laue_measured_fraction_max 0.999
_diffrn_reflns_limit_h_max 9
_diffrn_reflns_limit_h_min -9
_diffrn_reflns_limit_k_max 9
_diffrn_reflns_limit_k_min -9
_diffrn_reflns_limit_l_max 31
_diffrn_reflns_limit_l_min -31
_diffrn_reflns_number 15450
_diffrn_reflns_point_group_measured_fraction_full 0.999
_diffrn_reflns_point_group_measured_fraction_max 0.999
_diffrn_reflns_theta_full 25.242
_diffrn_reflns_theta_max 26.017
_diffrn_reflns_theta_min 1.579
_diffrn_source_current 35.0
_diffrn_source_power 1.75
_diffrn_source_voltage 50.0
_diffrn_standards_number 0
_exptl_absorpt_coefficient_mu 1.787
_exptl_absorpt_correction_T_max 0.9583
_exptl_absorpt_correction_T_min 0.8076
_exptl_absorpt_correction_type multi-scan
_exptl_absorpt_process_details
;
SADABS-2016/2 (Bruker,2016/2) was used for absorption correction.
wR2(int) was 0.0670 before and 0.0569 after correction.
The Ratio of minimum to maximum transmission is 0.8427.
The \l/2 correction factor is Not present.
;
_exptl_crystal_colour 'clear light orange'
_exptl_crystal_colour_lustre clear
_exptl_crystal_colour_modifier light
_exptl_crystal_colour_primary orange
_exptl_crystal_density_diffrn 2.191
_exptl_crystal_description plate
_exptl_crystal_F_000 912
_exptl_crystal_recrystallization_method 'Hydrothermal reaction at 95C for 24 h followed by 80C for 3 days'
_exptl_crystal_size_max 0.092
_exptl_crystal_size_mid 0.079
_exptl_crystal_size_min 0.021
_refine_diff_density_max 4.363
_refine_diff_density_min -4.043
_refine_diff_density_rms 0.318
_refine_ls_extinction_method none
_refine_ls_goodness_of_fit_ref 1.211
_refine_ls_hydrogen_treatment constr
_refine_ls_matrix_type full
_refine_ls_number_parameters 95
_refine_ls_number_reflns 1402
_refine_ls_number_restraints 12
_refine_ls_restrained_S_all 1.206
_refine_ls_R_factor_all 0.0969
_refine_ls_R_factor_gt 0.0814
_refine_ls_shift/su_max 0.000
_refine_ls_shift/su_mean 0.000
_refine_ls_structure_factor_coef Fsqd
_refine_ls_weighting_details 'w=1/[\s^2^(Fo^2^)+(0.0001P)^2^+102.6131P] where P=(Fo^2^+2Fc^2^)/3'
_refine_ls_weighting_scheme calc
_refine_ls_wR_factor_gt 0.1693
_refine_ls_wR_factor_ref 0.1753
_reflns_Friedel_coverage 0.000
_reflns_number_gt 1160
_reflns_number_total 1402
_reflns_threshold_expression 'I > 2\s(I)'
_cod_data_source_file d3sc03828a2.cif
_cod_data_source_block aj1-azp0p5MoO3
_cod_depositor_comments 'Adding full bibliography for 1569868--1569870.cif.'
_cod_database_code 1569870
_olex2_refinement_description
;
1. Fixed Uiso
 At 1.2 times of:
  All C(H) groups
2. Uiso/Uaniso restraints and constraints
Mo1 \\sim O3: within 2A with sigma of 0.04 and sigma for terminal atoms of 0.08
within 2A
O1 \\sim Mo1: within 2A with sigma of 0.04 and sigma for terminal atoms of 0.08
within 2A
3.a Aromatic/amide H refined with riding coordinates:
 C3(H3), C2(H2), C6(H6), C5(H5)
;
_olex2_submission_special_instructions 'No special instructions were received'
_shelx_shelxl_version_number 2018/3
_shelx_space_group_comment
;
The symmetry employed for this shelxl refinement is uniquely defined
by the following loop, which should always be used as a source of
symmetry information in preference to the above space-group names.
They are only intended as comments.
;
_shelx_estimated_absorpt_t_min 0.853
_shelx_estimated_absorpt_t_max 0.963
_diffrn_measurement_ambient_temperature_device_make 'Oxford Cryostream 700'

loop_
_space_group_symop_operation_xyz
'x, y, z'
'-x+1/2, -y, z+1/2'
'-x, y+1/2, -z+1/2'
'x+1/2, -y+1/2, -z'
'-x, -y, -z'
'x-1/2, y, -z-1/2'
'x, -y-1/2, z-1/2'
'-x-1/2, y-1/2, z'

loop_
_atom_site_label
_atom_site_type_symbol
_atom_site_fract_x
_atom_site_fract_y
_atom_site_fract_z
_atom_site_U_iso_or_equiv
_atom_site_adp_type
_atom_site_occupancy
_atom_site_site_symmetry_order
_atom_site_calc_flag
_atom_site_refinement_flags_posn
_atom_site_refinement_flags_adp
_atom_site_refinement_flags_occupancy
_atom_site_disorder_assembly
_atom_site_disorder_group
Mo1 Mo 0.53272(13) 0.32071(14) 0.76204(4) 0.0062(3) Uani 1 1 d . U . . .
O3 O 0.5117(11) 0.3286(13) 0.8273(3) 0.0102(18) Uani 1 1 d . U . . .
O1 O 0.4791(14) 0.0910(13) 0.7479(4) 0.023(2) Uiso 1 1 d . U . . .
N1 N 0.5242(15) 0.3454(14) 0.6686(4) 0.012(2) Uani 1 1 d . . . . .
N2 N 0.464(2) 0.4304(17) 0.5087(5) 0.027(3) Uani 1 1 d . . . . .
C4 C 0.4922(18) 0.4073(19) 0.5634(5) 0.017(3) Uani 1 1 d . . . . .
C3 C 0.616(2) 0.5019(19) 0.5925(6) 0.019(3) Uani 1 1 d . . . . .
H3 H 0.690396 0.590058 0.576837 0.023 Uiso 1 1 calc R U . . .
C2 C 0.6275(18) 0.4650(19) 0.6448(5) 0.015(3) Uani 1 1 d . . . . .
H2 H 0.713761 0.528308 0.664714 0.018 Uiso 1 1 calc R U . . .
C6 C 0.4065(18) 0.249(2) 0.6401(5) 0.016(3) Uani 1 1 d . . . . .
H6 H 0.334019 0.161461 0.656830 0.019 Uiso 1 1 calc R U . . .
O2 O 0.7608(14) 0.339(3) 0.7530(4) 0.058(5) Uani 1 1 d . . . . .
C5 C 0.389(2) 0.276(2) 0.5872(6) 0.022(3) Uani 1 1 d . . . . .
H5 H 0.307669 0.205349 0.567524 0.026 Uiso 1 1 calc R U . . .

loop_
_atom_site_aniso_label
_atom_site_aniso_U_11
_atom_site_aniso_U_22
_atom_site_aniso_U_33
_atom_site_aniso_U_23
_atom_site_aniso_U_13
_atom_site_aniso_U_12
Mo1 0.0046(5) 0.0043(5) 0.0098(5) -0.0001(4) -0.0013(4) -0.0001(4)
O3 0.005(4) 0.009(4) 0.017(4) -0.001(4) -0.003(3) -0.004(4)
N1 0.018(6) 0.008(5) 0.010(5) 0.001(4) 0.003(5) 0.004(5)
N2 0.038(8) 0.021(6) 0.023(7) 0.005(5) -0.004(6) -0.007(6)
C4 0.016(8) 0.018(7) 0.018(7) 0.004(6) 0.002(5) -0.003(6)
C3 0.020(7) 0.016(7) 0.022(8) 0.005(6) 0.004(6) -0.004(6)
C2 0.014(7) 0.016(7) 0.016(7) -0.004(6) 0.000(5) 0.012(6)
C6 0.017(7) 0.016(6) 0.015(7) -0.001(6) 0.004(5) -0.009(6)
O2 0.006(5) 0.155(15) 0.013(5) 0.003(8) 0.001(4) -0.001(8)
C5 0.021(7) 0.021(8) 0.022(8) 0.000(6) -0.006(6) -0.007(6)

loop_
_atom_type_symbol
_atom_type_description
_atom_type_scat_dispersion_real
_atom_type_scat_dispersion_imag
_atom_type_scat_source
C C 0.0033 0.0016 'International Tables Vol C Tables 4.2.6.8 and 6.1.1.4'
H H 0.0000 0.0000 'International Tables Vol C Tables 4.2.6.8 and 6.1.1.4'
Mo Mo -1.6832 0.6857 'International Tables Vol C Tables 4.2.6.8 and 6.1.1.4'
N N 0.0061 0.0033 'International Tables Vol C Tables 4.2.6.8 and 6.1.1.4'
O O 0.0106 0.0060 'International Tables Vol C Tables 4.2.6.8 and 6.1.1.4'

loop_
_exptl_crystal_face_index_h
_exptl_crystal_face_index_k
_exptl_crystal_face_index_l
_exptl_crystal_face_perp_dist
0.00 -1.00 1.00 0.0350
1.00 0.00 -1.00 0.0360
-1.00 0.00 1.00 0.0430
0.00 0.00 -1.00 0.0080
0.00 0.00 1.00 0.0090
0.00 1.00 -1.00 0.0230

loop_
_geom_angle_atom_site_label_1
_geom_angle_atom_site_label_2
_geom_angle_atom_site_label_3
_geom_angle
_geom_angle_site_symmetry_1
_geom_angle_site_symmetry_3
_geom_angle_publ_flag
O3 Mo1 O1 95.1(5) . 3_656 ?
O3 Mo1 O1 102.5(5) . . ?
O3 Mo1 N1 170.7(4) . . ?
O3 Mo1 O2 102.9(4) . . ?
O3 Mo1 O2 95.2(4) . 6_557 ?
O1 Mo1 O1 155.13(9) . 3_656 ?
O1 Mo1 N1 82.0(4) . . ?
O1 Mo1 N1 78.3(4) 3_656 . ?
O1 Mo1 O2 82.4(6) 3_656 6_557 ?
O1 Mo1 O2 78.6(6) . 6_557 ?
O2 Mo1 O1 87.0(7) . 3_656 ?
O2 Mo1 O1 105.8(7) . . ?
O2 Mo1 N1 83.4(4) . . ?
O2 Mo1 N1 77.5(4) 6_557 . ?
O2 Mo1 O2 159.7(5) . 6_557 ?
Mo1 O1 Mo1 168.4(6) . 3_646 ?
C2 N1 Mo1 119.7(9) . . ?
C2 N1 C6 118.8(11) . . ?
C6 N1 Mo1 121.3(9) . . ?
N2 N2 C4 112.6(16) 5_666 . ?
C3 C4 N2 125.0(13) . . ?
C3 C4 C5 119.3(13) . . ?
C5 C4 N2 115.7(13) . . ?
C4 C3 H3 120.8 . . ?
C2 C3 C4 118.4(13) . . ?
C2 C3 H3 120.8 . . ?
N1 C2 C3 123.1(13) . . ?
N1 C2 H2 118.5 . . ?
C3 C2 H2 118.5 . . ?
N1 C6 H6 119.2 . . ?
N1 C6 C5 121.5(13) . . ?
C5 C6 H6 119.2 . . ?
Mo1 O2 Mo1 171.2(11) . 6_657 ?
C4 C5 C6 118.8(13) . . ?
C4 C5 H5 120.6 . . ?
C6 C5 H5 120.6 . . ?

loop_
_geom_bond_atom_site_label_1
_geom_bond_atom_site_label_2
_geom_bond_distance
_geom_bond_site_symmetry_2
_geom_bond_publ_flag
Mo1 O3 1.692(9) . ?
Mo1 O1 2.012(10) 3_656 ?
Mo1 O1 1.779(10) . ?
Mo1 N1 2.419(10) . ?
Mo1 O2 2.086(11) 6_557 ?
Mo1 O2 1.737(11) . ?
N1 C2 1.326(18) . ?
N1 C6 1.351(17) . ?
N2 N2 1.25(3) 5_666 ?
N2 C4 1.439(18) . ?
C4 C3 1.38(2) . ?
C4 C5 1.38(2) . ?
C3 H3 0.9500 . ?
C3 C2 1.379(19) . ?
C2 H2 0.9500 . ?
C6 H6 0.9500 . ?
C6 C5 1.387(19) . ?
C5 H5 0.9500 . ?

loop_
_geom_torsion_atom_site_label_1
_geom_torsion_atom_site_label_2
_geom_torsion_atom_site_label_3
_geom_torsion_atom_site_label_4
_geom_torsion
_geom_torsion_site_symmetry_1
_geom_torsion_site_symmetry_2
_geom_torsion_site_symmetry_3
_geom_torsion_site_symmetry_4
_geom_torsion_publ_flag
Mo1 N1 C2 C3 -172.3(10) . . . . ?
Mo1 N1 C6 C5 173.6(11) . . . . ?
O3 Mo1 O1 Mo1 -74(3) . . . 3_646 ?
O1 Mo1 O1 Mo1 152(3) 3_656 . . 3_646 ?
N1 Mo1 O1 Mo1 114(3) . . . 3_646 ?
N1 C6 C5 C4 -2(2) . . . . ?
N2 N2 C4 C3 -13(3) 5_666 . . . ?
N2 N2 C4 C5 168.4(17) 5_666 . . . ?
N2 C4 C3 C2 179.9(13) . . . . ?
N2 C4 C5 C6 -178.5(13) . . . . ?
C4 C3 C2 N1 -1(2) . . . . ?
C3 C4 C5 C6 3(2) . . . . ?
C2 N1 C6 C5 -1(2) . . . . ?
C6 N1 C2 C3 3(2) . . . . ?
O2 Mo1 O1 Mo1 33(3) . . . 3_646 ?
O2 Mo1 O1 Mo1 -167(3) 6_557 . . 3_646 ?
C5 C4 C3 C2 -2(2) . . . . ?
